data_7061641
loop_
_publ_author_name
'Diniz, Luan F.'
'Carvalho, Paulo S.'
'Gon\,calves, Jos\'e E.'
'Diniz, Renata'
'Fernandes, Christian'

_publ_section_title
;
 Solid-state landscape and biopharmaceutical implications of novel
 metformin-based salts
;
_journal_issue 28
_journal_name_full 'New Journal of Chemistry'
_journal_page_first 13725
_journal_page_last 13737
_journal_paper_doi 10.1039/D2NJ00453D
_journal_volume 46
_journal_year 2022
_chemical_formula_moiety 'C3 H3 O4, C4 H12 N5'
_chemical_formula_sum 'C7 H15 N5 O4'
_chemical_formula_weight 233.24
_chemical_name_systematic 'Metformin malonate'
_space_group_crystal_system monoclinic
_space_group_IT_number 14
_space_group_name_Hall '-P 2ybc'
_space_group_name_H-M_alt 'P 1 21/c 1'
_atom_sites_solution_hydrogens mixed
_atom_sites_solution_primary dual
_audit_creation_date 2022-05-28
_audit_creation_method
;
Olex2 1.3
(compiled 2020.11.12 svn.r5f609507 for OlexSys, GUI svn.r6408)
;
_audit_update_record
;
2022-06-05 deposited with the CCDC.	2022-06-23 downloaded from the CCDC.
;
_cell_angle_alpha 90
_cell_angle_beta 91.971(4)
_cell_angle_gamma 90
_cell_formula_units_Z 4
_cell_length_a 12.5378(5)
_cell_length_b 5.0060(2)
_cell_length_c 17.6122(7)
_cell_measurement_reflns_used 3700
_cell_measurement_temperature 293(2)
_cell_measurement_theta_max 30.9980
_cell_measurement_theta_min 2.7800
_cell_volume 1104.76(8)
_computing_cell_refinement 'CrysAlisPro 1.171.40.42a (Rigaku OD, 2019)'
_computing_data_collection 'CrysAlisPro 1.171.40.42a (Rigaku OD, 2019)'
_computing_data_reduction 'CrysAlisPro 1.171.40.42a (Rigaku OD, 2019)'
_computing_molecular_graphics 'Olex2 1.3 (Dolomanov et al., 2009)'
_computing_publication_material 'Olex2 1.3 (Dolomanov et al., 2009)'
_computing_structure_refinement 'SHELXL 2018/3 (Sheldrick, 2015)'
_computing_structure_solution 'SHELXT 2014/5 (Sheldrick, 2014)'
_diffrn_ambient_temperature 293(2)
_diffrn_detector 'CCD plate'
_diffrn_detector_area_resol_mean 10.4186
_diffrn_detector_type Atlas
_diffrn_measured_fraction_theta_full 0.999
_diffrn_measured_fraction_theta_max 1.000
_diffrn_measurement_details
;
List of Runs (angles in degrees, time in seconds):

  # Type    Start    End  Width  t~exp~   \w     \q     \k     \f   Frames
#--------------------------------------------------------------------------
  1  \w    -98.00  15.00   1.00   22.50    --  -19.10 -77.00-180.00  113
  2  \w    -49.00  55.00   1.00   22.50    --  -19.10  57.00 -60.00  104
  3  \w   -109.00 -34.00   1.00   22.50    --  -19.10-179.00   0.00   75
  4  \w    -53.00  60.00   1.00   22.50    --  -19.10  77.00  30.00  113
  5  \w    -98.00  15.00   1.00   22.50    --  -19.10 -77.00 -90.00  113
  6  \w     56.00 111.00   1.00   22.50    --   21.29 179.00  90.00   55
  7  \w   -109.00 -57.00   1.00   22.50    --  -19.10-179.00  90.00   52
  8  \w    -95.00   7.00   1.00   22.50    --  -19.10 -38.00   0.00  102
;
_diffrn_measurement_device 'four-circle diffractometer'
_diffrn_measurement_device_type 'Xcalibur, Atlas, Gemini ultra'
_diffrn_measurement_method '\w scans'
_diffrn_orient_matrix_type 'CrysAlisPro convention (1999,Acta A55,543-557)'
_diffrn_orient_matrix_UB_11 0.0016030000
_diffrn_orient_matrix_UB_12 0.0808587000
_diffrn_orient_matrix_UB_13 -0.0330197000
_diffrn_orient_matrix_UB_21 -0.0063382000
_diffrn_orient_matrix_UB_22 -0.1153084000
_diffrn_orient_matrix_UB_23 -0.0231090000
_diffrn_orient_matrix_UB_31 -0.0562280000
_diffrn_orient_matrix_UB_32 0.0153221000
_diffrn_orient_matrix_UB_33 0.0002675000
_diffrn_radiation_monochromator graphite
_diffrn_radiation_probe x-ray
_diffrn_radiation_type 'Mo K\a'
_diffrn_radiation_wavelength 0.71073
_diffrn_reflns_av_R_equivalents 0.0378
_diffrn_reflns_av_unetI/netI 0.0230
_diffrn_reflns_Laue_measured_fraction_full 0.999
_diffrn_reflns_Laue_measured_fraction_max 1.000
_diffrn_reflns_limit_h_max 16
_diffrn_reflns_limit_h_min -16
_diffrn_reflns_limit_k_max 6
_diffrn_reflns_limit_k_min -6
_diffrn_reflns_limit_l_max 22
_diffrn_reflns_limit_l_min -22
_diffrn_reflns_number 15260
_diffrn_reflns_point_group_measured_fraction_full 0.999
_diffrn_reflns_point_group_measured_fraction_max 1.000
_diffrn_reflns_theta_full 25.242
_diffrn_reflns_theta_max 27.471
_diffrn_reflns_theta_min 2.314
_diffrn_source 'fine-focus sealed X-ray tube'
_diffrn_source_type 'Enhance (Mo) X-ray Source'
_exptl_absorpt_coefficient_mu 0.115
_exptl_absorpt_correction_T_max 1.00000
_exptl_absorpt_correction_T_min 0.86106
_exptl_absorpt_correction_type multi-scan
_exptl_absorpt_process_details
;
CrysAlisPro 1.171.40.42a (Rigaku Oxford Diffraction, 2019)
Empirical absorption correction using spherical harmonics,
 implemented in SCALE3 ABSPACK scaling algorithm.
;
_exptl_crystal_colour 'clear light colourless'
_exptl_crystal_colour_lustre clear
_exptl_crystal_colour_modifier light
_exptl_crystal_colour_primary colourless
_exptl_crystal_density_diffrn 1.402
_exptl_crystal_description prism
_exptl_crystal_F_000 496
_exptl_crystal_size_max 0.42
_exptl_crystal_size_mid 0.23
_exptl_crystal_size_min 0.18
_refine_diff_density_max 0.181
_refine_diff_density_min -0.198
_refine_diff_density_rms 0.043
_refine_ls_extinction_method none
_refine_ls_goodness_of_fit_ref 1.030
_refine_ls_hydrogen_treatment mixed
_refine_ls_matrix_type full
_refine_ls_number_parameters 202
_refine_ls_number_reflns 2544
_refine_ls_number_restraints 0
_refine_ls_restrained_S_all 1.030
_refine_ls_R_factor_all 0.0505
_refine_ls_R_factor_gt 0.0389
_refine_ls_shift/su_max 0.000
_refine_ls_shift/su_mean 0.000
_refine_ls_structure_factor_coef Fsqd
_refine_ls_weighting_details 'w=1/[\s^2^(Fo^2^)+(0.0621P)^2^+0.1473P] where P=(Fo^2^+2Fc^2^)/3'
_refine_ls_weighting_scheme calc
_refine_ls_wR_factor_gt 0.1042
_refine_ls_wR_factor_ref 0.1139
_reflns_Friedel_coverage 0.000
_reflns_number_gt 2032
_reflns_number_total 2544
_reflns_threshold_expression 'I > 2\s(I)'
_cod_data_source_file d2nj00453d2.cif
_cod_data_source_block met-mln_2
_cod_depositor_comments 'Adding full bibliography for 7061640--7061642.cif.'
_cod_database_code 7061641
_shelx_shelxl_version_number 2018/3
_shelx_space_group_comment
;
The symmetry employed for this shelxl refinement is uniquely defined
by the following loop, which should always be used as a source of
symmetry information in preference to the above space-group names.
They are only intended as comments.
;
_shelx_estimated_absorpt_t_max 0.980
_shelx_estimated_absorpt_t_min 0.953
_reflns_odcompleteness_completeness 99.89
_reflns_odcompleteness_iscentric 1
_reflns_odcompleteness_theta 30.44
_olex2_refinement_description
;
1. Fixed Uiso
 At 1.5 times of:
  All O(H) groups
2.a Idealised tetrahedral OH refined as rotating group:
 O3(H3)
;
_olex2_submission_special_instructions 'No special instructions were received'
_oxdiff_exptl_absorpt_empirical_details
;
Empirical correction (ABSPACK) includes:
- Absorption correction using spherical harmonics
- Frame scaling
;
_oxdiff_exptl_absorpt_empirical_full_max 1.152
_oxdiff_exptl_absorpt_empirical_full_min 0.881

loop_
_space_group_symop_operation_xyz
'x, y, z'
'-x, y+1/2, -z+1/2'
'-x, -y, -z'
'x, -y-1/2, z-1/2'

loop_
_atom_site_label
_atom_site_type_symbol
_atom_site_fract_x
_atom_site_fract_y
_atom_site_fract_z
_atom_site_U_iso_or_equiv
_atom_site_adp_type
_atom_site_occupancy
_atom_site_site_symmetry_order
_atom_site_calc_flag
_atom_site_refinement_flags_posn
_atom_site_refinement_flags_adp
_atom_site_refinement_flags_occupancy
_atom_site_disorder_assembly
_atom_site_disorder_group
O1 O 0.74471(8) 0.5909(2) 0.68548(6) 0.0503(3) Uani 1 1 d . . . . .
O2 O 0.68389(8) 0.3222(2) 0.77387(6) 0.0483(3) Uani 1 1 d . . . . .
O3 O 0.92386(10) 0.5187(3) 0.63304(7) 0.0627(4) Uani 1 1 d . . . . .
H3 H 0.864659 0.579945 0.641139 0.094 Uiso 1 1 calc R U . . .
O4 O 1.03091(9) 0.2133(2) 0.68165(7) 0.0580(3) Uani 1 1 d . . . . .
C5 C 0.75457(10) 0.3963(3) 0.73092(8) 0.0351(3) Uani 1 1 d . . . . .
C6 C 0.85841(10) 0.2407(3) 0.73245(8) 0.0367(3) Uani 1 1 d . . . . .
C7 C 0.94498(11) 0.3248(3) 0.68030(8) 0.0405(3) Uani 1 1 d . . . . .
N1 N 0.54577(9) 0.5408(3) 0.60251(7) 0.0399(3) Uani 1 1 d . . . . .
N2 N 0.46408(10) 0.2638(3) 0.68539(7) 0.0407(3) Uani 1 1 d . . . . .
N3 N 0.39754(8) 0.3172(2) 0.55981(6) 0.0353(3) Uani 1 1 d . . . . .
N4 N 0.23985(10) 0.3733(3) 0.62501(7) 0.0405(3) Uani 1 1 d . . . . .
N5 N 0.24615(9) 0.0920(2) 0.52192(7) 0.0404(3) Uani 1 1 d . . . . .
C1 C 0.46698(9) 0.3739(3) 0.61675(7) 0.0307(3) Uani 1 1 d . . . . .
C2 C 0.29559(10) 0.2569(2) 0.57106(7) 0.0309(3) Uani 1 1 d . . . . .
C3 C 0.13102(13) 0.0527(5) 0.52010(11) 0.0580(5) Uani 1 1 d . . . . .
C4 C 0.30542(14) -0.0720(4) 0.47018(10) 0.0490(4) Uani 1 1 d . . . . .
H1A H 0.6028(13) 0.559(3) 0.6333(9) 0.041(4) Uiso 1 1 d . . . . .
H1B H 0.5552(14) 0.586(3) 0.5547(11) 0.051(5) Uiso 1 1 d . . . . .
H2A H 0.5165(15) 0.282(3) 0.7165(10) 0.047(5) Uiso 1 1 d . . . . .
H2B H 0.4144(15) 0.141(4) 0.6938(10) 0.049(4) Uiso 1 1 d . . . . .
H4A H 0.1760(17) 0.321(4) 0.6375(10) 0.058(5) Uiso 1 1 d . . . . .
H4B H 0.2696(15) 0.494(4) 0.6539(10) 0.050(5) Uiso 1 1 d . . . . .
H4C H 0.2952(18) -0.005(4) 0.4177(13) 0.083(7) Uiso 1 1 d . . . . .
H4D H 0.379(2) -0.072(4) 0.4855(13) 0.079(6) Uiso 1 1 d . . . . .
H4E H 0.2743(18) -0.254(5) 0.4709(12) 0.074(6) Uiso 1 1 d . . . . .
H6A H 0.8898(15) 0.244(3) 0.7833(11) 0.054(5) Uiso 1 1 d . . . . .
H6B H 0.8407(16) 0.059(4) 0.7222(11) 0.066(6) Uiso 1 1 d . . . . .
H3A H 0.0894(19) 0.223(5) 0.5332(12) 0.079(6) Uiso 1 1 d . . . . .
H3B H 0.106(2) 0.005(5) 0.4709(14) 0.089(7) Uiso 1 1 d . . . . .
H3C H 0.110(2) -0.054(5) 0.5593(15) 0.092(8) Uiso 1 1 d . . . . .

loop_
_atom_site_aniso_label
_atom_site_aniso_U_11
_atom_site_aniso_U_22
_atom_site_aniso_U_33
_atom_site_aniso_U_23
_atom_site_aniso_U_13
_atom_site_aniso_U_12
O1 0.0411(6) 0.0492(6) 0.0597(7) 0.0111(5) -0.0098(5) 0.0020(5)
O2 0.0312(5) 0.0520(6) 0.0623(7) 0.0029(5) 0.0120(5) 0.0046(4)
O3 0.0570(7) 0.0760(9) 0.0558(7) 0.0213(6) 0.0134(6) -0.0051(6)
O4 0.0362(6) 0.0613(7) 0.0778(8) -0.0021(6) 0.0224(5) -0.0001(5)
C5 0.0285(6) 0.0350(7) 0.0416(7) -0.0038(5) -0.0027(5) -0.0024(5)
C6 0.0285(7) 0.0379(7) 0.0440(8) 0.0028(6) 0.0046(5) -0.0005(5)
C7 0.0361(7) 0.0436(8) 0.0422(7) -0.0043(6) 0.0076(6) -0.0076(6)
N1 0.0294(6) 0.0542(7) 0.0359(6) 0.0037(5) -0.0007(5) -0.0114(5)
N2 0.0327(6) 0.0547(8) 0.0344(6) 0.0082(5) -0.0041(5) -0.0105(5)
N3 0.0257(5) 0.0517(7) 0.0287(5) -0.0009(5) 0.0031(4) -0.0057(5)
N4 0.0263(6) 0.0535(7) 0.0421(6) -0.0111(5) 0.0069(5) -0.0053(5)
N5 0.0285(6) 0.0520(7) 0.0406(6) -0.0104(5) 0.0009(5) -0.0054(5)
C1 0.0240(6) 0.0372(6) 0.0313(6) -0.0024(5) 0.0040(4) 0.0009(5)
C2 0.0260(6) 0.0374(7) 0.0292(6) 0.0030(5) 0.0010(5) -0.0014(5)
C3 0.0324(8) 0.0865(14) 0.0549(10) -0.0146(10) -0.0005(7) -0.0164(8)
C4 0.0483(9) 0.0491(9) 0.0498(9) -0.0132(7) 0.0057(7) -0.0031(7)

loop_
_atom_type_symbol
_atom_type_description
_atom_type_scat_dispersion_real
_atom_type_scat_dispersion_imag
_atom_type_scat_source
C C 0.0033 0.0016 'International Tables Vol C Tables 4.2.6.8 and 6.1.1.4'
H H 0.0000 0.0000 'International Tables Vol C Tables 4.2.6.8 and 6.1.1.4'
N N 0.0061 0.0033 'International Tables Vol C Tables 4.2.6.8 and 6.1.1.4'
O O 0.0106 0.0060 'International Tables Vol C Tables 4.2.6.8 and 6.1.1.4'

loop_
_geom_angle_atom_site_label_1
_geom_angle_atom_site_label_2
_geom_angle_atom_site_label_3
_geom_angle
_geom_angle_site_symmetry_1
_geom_angle_site_symmetry_3
_geom_angle_publ_flag
C7 O3 H3 109.5 . . ?
O1 C5 C6 118.17(12) . . ?
O2 C5 O1 124.04(13) . . ?
O2 C5 C6 117.78(12) . . ?
C5 C6 H6A 109.2(11) . . ?
C5 C6 H6B 107.0(12) . . ?
C7 C6 C5 118.82(12) . . ?
C7 C6 H6A 106.4(11) . . ?
C7 C6 H6B 108.6(11) . . ?
H6A C6 H6B 106.1(15) . . ?
O3 C7 C6 117.64(13) . . ?
O4 C7 O3 121.16(13) . . ?
O4 C7 C6 121.19(14) . . ?
C1 N1 H1A 122.7(10) . . ?
C1 N1 H1B 117.9(12) . . ?
H1A N1 H1B 115.1(16) . . ?
C1 N2 H2A 119.9(12) . . ?
C1 N2 H2B 118.6(11) . . ?
H2A N2 H2B 119.9(16) . . ?
C2 N3 C1 122.65(11) . . ?
C2 N4 H4A 123.7(12) . . ?
C2 N4 H4B 119.9(12) . . ?
H4A N4 H4B 115.9(17) . . ?
C2 N5 C3 122.43(12) . . ?
C2 N5 C4 121.43(12) . . ?
C4 N5 C3 116.03(13) . . ?
N1 C1 N2 118.52(12) . . ?
N1 C1 N3 117.60(12) . . ?
N2 C1 N3 123.81(12) . . ?
N4 C2 N3 122.34(12) . . ?
N4 C2 N5 119.34(12) . . ?
N5 C2 N3 118.03(11) . . ?
N5 C3 H3A 113.1(13) . . ?
N5 C3 H3B 110.5(15) . . ?
N5 C3 H3C 111.5(16) . . ?
H3A C3 H3B 105.2(19) . . ?
H3A C3 H3C 99.0(19) . . ?
H3B C3 H3C 117(2) . . ?
N5 C4 H4C 110.1(13) . . ?
N5 C4 H4D 109.6(14) . . ?
N5 C4 H4E 107.6(12) . . ?
H4C C4 H4D 111.0(19) . . ?
H4C C4 H4E 106.5(18) . . ?
H4D C4 H4E 111.9(19) . . ?

loop_
_geom_bond_atom_site_label_1
_geom_bond_atom_site_label_2
_geom_bond_distance
_geom_bond_site_symmetry_2
_geom_bond_publ_flag
O1 C5 1.2642(17) . ?
O2 C5 1.2415(17) . ?
O3 H3 0.8200 . ?
O3 C7 1.3002(19) . ?
O4 C7 1.2128(18) . ?
C5 C6 1.5166(18) . ?
C6 C7 1.5058(19) . ?
C6 H6A 0.965(19) . ?
C6 H6B 0.95(2) . ?
N1 C1 1.3244(17) . ?
N1 H1A 0.886(17) . ?
N1 H1B 0.885(19) . ?
N2 C1 1.3304(17) . ?
N2 H2A 0.846(19) . ?
N2 H2B 0.892(19) . ?
N3 C1 1.3357(16) . ?
N3 C2 1.3348(16) . ?
N4 C2 1.3330(17) . ?
N4 H4A 0.88(2) . ?
N4 H4B 0.86(2) . ?
N5 C2 1.3333(16) . ?
N5 C3 1.4560(19) . ?
N5 C4 1.4501(19) . ?
C3 H3A 1.03(2) . ?
C3 H3B 0.94(2) . ?
C3 H3C 0.92(3) . ?
C4 H4C 0.99(2) . ?
C4 H4D 0.96(2) . ?
C4 H4E 0.99(2) . ?

loop_
_geom_torsion_atom_site_label_1
_geom_torsion_atom_site_label_2
_geom_torsion_atom_site_label_3
_geom_torsion_atom_site_label_4
_geom_torsion
_geom_torsion_site_symmetry_1
_geom_torsion_site_symmetry_2
_geom_torsion_site_symmetry_3
_geom_torsion_site_symmetry_4
_geom_torsion_publ_flag
O1 C5 C6 C7 0.22(19) . . . . ?
O2 C5 C6 C7 179.36(13) . . . . ?
C5 C6 C7 O3 -3.9(2) . . . . ?
C5 C6 C7 O4 177.03(13) . . . . ?
C1 N3 C2 N4 36.4(2) . . . . ?
C1 N3 C2 N5 -149.73(13) . . . . ?
C2 N3 C1 N1 -149.86(13) . . . . ?
C2 N3 C1 N2 33.2(2) . . . . ?
C3 N5 C2 N3 -168.06(15) . . . . ?
C3 N5 C2 N4 6.0(2) . . . . ?
C4 N5 C2 N3 15.9(2) . . . . ?
C4 N5 C2 N4 -170.01(14) . . . . ?
